data_4089029
loop_
_publ_author_name
'Uhl, Werner'
'Willeke, Matthias'
'Hengesbach, Frank'
'Hepp, Alexander'
'Layh, Marcus'

_publ_section_title
;
 Aluminum and Gallium Hydrazides as Active Lewis Pairs: Cooperative C--H
 Bond Activation with H--C\\tb C--Ph and Pentafluorobenzene
;
_journal_issue 21
_journal_name_full Organometallics
_journal_page_first 3701
_journal_paper_doi 10.1021/acs.organomet.6b00658
_journal_volume 35
_journal_year 2016
_chemical_formula_sum 'C23 H43 Ga N2'
_chemical_formula_weight 417.31
_space_group_crystal_system monoclinic
_space_group_IT_number 11
_space_group_name_Hall '-P 2yb'
_space_group_name_H-M_alt 'P 1 21/m 1'
_atom_sites_solution_hydrogens geom
_audit_creation_method SHELXL-2014/7
_cell_angle_alpha 90
_cell_angle_beta 107.0540(10)
_cell_angle_gamma 90
_cell_formula_units_Z 2
_cell_length_a 9.0062(4)
_cell_length_b 12.5202(5)
_cell_length_c 10.7172(4)
_cell_measurement_reflns_used 9959
_cell_measurement_temperature 293(2)
_cell_measurement_theta_max 30.138
_cell_measurement_theta_min 2.366
_cell_volume 1155.33(8)
_computing_cell_refinement 'Bruker SAINT+'
_computing_data_collection 'Bruker SMART'
_computing_data_reduction 'Bruker SHELXTL'
_computing_molecular_graphics 'Bruker SHELXTL'
_computing_publication_material 'Bruker SHELXTL'
_computing_structure_refinement 'SHELXL-2014 (Sheldrick, 2014)'
_computing_structure_solution 'SHELXS-2014 (Sheldrick, 2014)'
_diffrn_ambient_temperature 293(2)
_diffrn_measured_fraction_theta_full 0.999
_diffrn_measured_fraction_theta_max 0.996
_diffrn_measurement_device_type 'CCD area detector'
_diffrn_measurement_method 'omega scans'
_diffrn_radiation_type MoK\a
_diffrn_radiation_wavelength 0.71073
_diffrn_reflns_av_R_equivalents 0.0225
_diffrn_reflns_av_unetI/netI 0.0151
_diffrn_reflns_Laue_measured_fraction_full 0.999
_diffrn_reflns_Laue_measured_fraction_max 0.996
_diffrn_reflns_limit_h_max 12
_diffrn_reflns_limit_h_min -12
_diffrn_reflns_limit_k_max 17
_diffrn_reflns_limit_k_min -17
_diffrn_reflns_limit_l_max 15
_diffrn_reflns_limit_l_min -15
_diffrn_reflns_number 18508
_diffrn_reflns_point_group_measured_fraction_full 0.999
_diffrn_reflns_point_group_measured_fraction_max 0.996
_diffrn_reflns_theta_full 25.242
_diffrn_reflns_theta_max 30.162
_diffrn_reflns_theta_min 2.569
_diffrn_source 'rotating anode'
_exptl_absorpt_coefficient_mu 1.200
_exptl_absorpt_correction_T_max 0.746
_exptl_absorpt_correction_T_min 0.6524
_exptl_absorpt_correction_type empirical
_exptl_absorpt_process_details SADABS
_exptl_crystal_colour colourless
_exptl_crystal_density_diffrn 1.200
_exptl_crystal_description block
_exptl_crystal_F_000 452
_exptl_crystal_size_max 0.280
_exptl_crystal_size_mid 0.220
_exptl_crystal_size_min 0.090
_refine_diff_density_max 0.311
_refine_diff_density_min -0.308
_refine_diff_density_rms 0.058
_refine_ls_extinction_method none
_refine_ls_goodness_of_fit_ref 1.141
_refine_ls_hydrogen_treatment constr
_refine_ls_matrix_type full
_refine_ls_number_parameters 209
_refine_ls_number_reflns 3556
_refine_ls_number_restraints 88
_refine_ls_restrained_S_all 1.134
_refine_ls_R_factor_all 0.0245
_refine_ls_R_factor_gt 0.0227
_refine_ls_shift/su_max 0.001
_refine_ls_shift/su_mean 0.000
_refine_ls_structure_factor_coef Fsqd
_refine_ls_weighting_details 'w=1/[\s^2^(Fo^2^)+(0.0350P)^2^+0.1412P] where P=(Fo^2^+2Fc^2^)/3'
_refine_ls_weighting_scheme calc
_refine_ls_wR_factor_gt 0.0592
_refine_ls_wR_factor_ref 0.0601
_reflns_Friedel_coverage 0.000
_reflns_number_gt 3365
_reflns_number_total 3556
_reflns_threshold_expression 'I > 2\s(I)'
_cod_data_source_file om6b00658_si_001.cif
_cod_data_source_block sad_(compound_1b)
_cod_original_sg_symbol_H-M 'P 21/m'
_cod_database_code 4089029
_shelx_shelxl_version_number 2014/7
_shelx_space_group_comment
;
The symmetry employed for this shelxl refinement is uniquely defined
by the following loop, which should always be used as a source of
symmetry information in preference to the above space-group names.
They are only intended as comments.
;
_shelx_estimated_absorpt_t_min 0.730
_shelx_estimated_absorpt_t_max 0.900

loop_
_space_group_symop_operation_xyz
'x, y, z'
'-x, y+1/2, -z'
'-x, -y, -z'
'x, -y-1/2, z'

loop_
_atom_site_label
_atom_site_type_symbol
_atom_site_fract_x
_atom_site_fract_y
_atom_site_fract_z
_atom_site_U_iso_or_equiv
_atom_site_adp_type
_atom_site_occupancy
_atom_site_site_symmetry_order
_atom_site_calc_flag
_atom_site_refinement_flags_posn
_atom_site_refinement_flags_adp
_atom_site_refinement_flags_occupancy
_atom_site_disorder_assembly
_atom_site_disorder_group
Ga1 Ga 0.70470(2) 0.7500 0.72132(2) 0.01918(5) Uani 1 2 d DS T P . .
C1 C 0.6138(9) 0.8864(6) 0.7607(8) 0.0270(12) Uani 0.496(8) 1 d D . P A 1
C11 C 0.6953(10) 0.9815(7) 0.7217(9) 0.059(3) Uani 0.496(8) 1 d D U P A 1
H11A H 0.6864 0.9772 0.6304 0.071 Uiso 0.496(8) 1 calc R U P A 1
H11B H 0.8030 0.9809 0.7714 0.071 Uiso 0.496(8) 1 calc R U P A 1
H11C H 0.6479 1.0464 0.7389 0.071 Uiso 0.496(8) 1 calc R U P A 1
C12 C 0.4438(3) 0.8879(3) 0.6833(7) 0.0582(15) Uani 0.496(8) 1 d D U P A 1
H12A H 0.3978 0.9537 0.6994 0.070 Uiso 0.496(8) 1 calc R U P A 1
H12B H 0.3917 0.8289 0.7094 0.070 Uiso 0.496(8) 1 calc R U P A 1
H12C H 0.4341 0.8821 0.5919 0.070 Uiso 0.496(8) 1 calc R U P A 1
C13 C 0.6295(7) 0.8996(3) 0.9058(4) 0.0492(11) Uani 0.496(8) 1 d D U P A 1
H13A H 0.5803 0.9648 0.9191 0.059 Uiso 0.496(8) 1 calc R U P A 1
H13B H 0.7375 0.9017 0.9546 0.059 Uiso 0.496(8) 1 calc R U P A 1
H13C H 0.5806 0.8404 0.9350 0.059 Uiso 0.496(8) 1 calc R U P A 1
C1A C 0.6023(9) 0.8922(6) 0.7362(7) 0.0262(11) Uani 0.504(8) 1 d D U P A 2
C11A C 0.6925(6) 0.9928(6) 0.7291(6) 0.0309(10) Uani 0.504(8) 1 d D U P A 2
H11D H 0.6264 1.0539 0.7236 0.037 Uiso 0.504(8) 1 calc R U P A 2
H11E H 0.7284 0.9901 0.6532 0.037 Uiso 0.504(8) 1 calc R U P A 2
H11F H 0.7799 0.9983 0.8058 0.037 Uiso 0.504(8) 1 calc R U P A 2
C12A C 0.4569(4) 0.8940(3) 0.6160(4) 0.0390(7) Uani 0.504(8) 1 d D U P A 2
H12D H 0.3908 0.8348 0.6205 0.047 Uiso 0.504(8) 1 calc R U P A 2
H12E H 0.4881 0.8887 0.5379 0.047 Uiso 0.504(8) 1 calc R U P A 2
H12F H 0.4015 0.9596 0.6150 0.047 Uiso 0.504(8) 1 calc R U P A 2
C13A C 0.5485(6) 0.8951(3) 0.8593(4) 0.0419(9) Uani 0.504(8) 1 d D U P A 2
H13D H 0.6366 0.8867 0.9351 0.050 Uiso 0.504(8) 1 calc R U P A 2
H13E H 0.4761 0.8381 0.8561 0.050 Uiso 0.504(8) 1 calc R U P A 2
H13F H 0.4990 0.9623 0.8639 0.050 Uiso 0.504(8) 1 calc R U P A 2
N1 N 0.95348(12) 0.7500 0.76198(10) 0.0241(2) Uani 1 2 d S T P A .
C21 C 1.04968(13) 0.84620(10) 0.80066(11) 0.0366(2) Uani 1 1 d . . . . .
H21A H 0.9883 0.9088 0.7698 0.044 Uiso 1 1 calc R U . A .
H21B H 1.1337 0.8449 0.7626 0.044 Uiso 1 1 calc R U . . .
C22 C 1.11384(16) 0.84981(16) 0.94898(13) 0.0599(4) Uani 1 1 d . . . . .
H22A H 1.1794 0.9113 0.9743 0.072 Uiso 1 1 calc R U . . .
H22B H 1.0295 0.8564 0.9862 0.072 Uiso 1 1 calc R U . . .
C23 C 1.2062(2) 0.7500 1.00151(18) 0.0689(8) Uani 1 2 d S T P . .
H23A H 1.3006 0.7500 0.9771 0.083 Uiso 1 2 calc R U P . .
H23B H 1.2334 0.7500 1.0951 0.083 Uiso 1 2 calc R U P . .
N2 N 0.85156(12) 0.7500 0.62616(10) 0.0227(2) Uani 1 2 d S T P A .
C31 C 0.8973(2) 0.80267(13) 0.52765(16) 0.0199(3) Uani 0.5 1 d . . P . .
H31 H 0.9272 0.8758 0.5569 0.024 Uiso 0.5 1 calc R U P A .
C32 C 1.03497(15) 0.7500 0.49157(13) 0.0249(2) Uani 1 2 d S T P A .
H32 H 1.1241 0.7446 0.5701 0.030 Uiso 0.5 1 calc R U P . .
C33 C 0.7581(3) 0.80813(18) 0.4038(2) 0.0235(4) Uani 0.5 1 d . . P A .
H33 H 0.6687 0.8395 0.4250 0.028 Uiso 0.5 1 calc R U P . .
C34 C 0.9918(3) 0.64026(16) 0.4358(2) 0.0333(4) Uani 0.5 1 d . . P . .
H34A H 0.9637 0.5957 0.4994 0.040 Uiso 0.5 1 calc R U P A .
H34B H 1.0802 0.6078 0.4161 0.040 Uiso 0.5 1 calc R U P . .
C35 C 1.0785(2) 0.82272(19) 0.3907(2) 0.0319(4) Uani 0.5 1 d . . P . .
H35A H 1.1058 0.8934 0.4273 0.038 Uiso 0.5 1 calc R U P A .
H35B H 1.1675 0.7933 0.3690 0.038 Uiso 0.5 1 calc R U P . .
C36 C 0.8017(4) 0.8777(3) 0.3024(3) 0.0310(5) Uani 0.5 1 d . . P . .
H36A H 0.7136 0.8831 0.2246 0.037 Uiso 0.5 1 calc R U P A .
H36B H 0.8277 0.9491 0.3372 0.037 Uiso 0.5 1 calc R U P . .
C37 C 0.7163(3) 0.6961(2) 0.3472(3) 0.0316(5) Uani 0.5 1 d . . P . .
H37A H 0.6273 0.7001 0.2700 0.038 Uiso 0.5 1 calc R U P A .
H37B H 0.6890 0.6511 0.4107 0.038 Uiso 0.5 1 calc R U P . .
C38 C 0.9392(3) 0.83005(18) 0.2671(2) 0.0307(4) Uani 0.5 1 d . . P A .
H38 H 0.9659 0.8753 0.2022 0.037 Uiso 0.5 1 calc R U P . .
C39 C 0.8551(4) 0.6473(2) 0.3113(3) 0.0343(6) Uani 0.5 1 d . . P A .
H39 H 0.8280 0.5756 0.2749 0.041 Uiso 0.5 1 calc R U P . .
C310 C 0.8989(3) 0.71770(19) 0.2120(2) 0.0368(5) Uani 0.5 1 d . . P . .
H31A H 0.8128 0.7212 0.1325 0.044 Uiso 0.5 1 calc R U P A .
H31B H 0.9874 0.6871 0.1907 0.044 Uiso 0.5 1 calc R U P . .

loop_
_atom_site_aniso_label
_atom_site_aniso_U_11
_atom_site_aniso_U_22
_atom_site_aniso_U_33
_atom_site_aniso_U_23
_atom_site_aniso_U_13
_atom_site_aniso_U_12
Ga1 0.01677(7) 0.02315(8) 0.01979(8) 0.000 0.00873(5) 0.000
C1 0.0251(16) 0.0237(15) 0.036(3) 0.0076(16) 0.0141(17) 0.0007(12)
C11 0.077(4) 0.028(2) 0.090(5) -0.004(2) 0.051(4) 0.007(2)
C12 0.0258(12) 0.0460(16) 0.096(4) -0.019(2) 0.0068(17) 0.0092(11)
C13 0.078(3) 0.0345(13) 0.0441(19) -0.0065(12) 0.033(2) 0.0036(16)
C1A 0.0301(18) 0.0273(17) 0.027(2) 0.0080(13) 0.0169(15) 0.0104(11)
C11A 0.0323(19) 0.0239(19) 0.0394(19) 0.0025(13) 0.0150(15) -0.0027(13)
C12A 0.0357(13) 0.0361(12) 0.0426(16) 0.0068(11) 0.0073(11) 0.0116(10)
C13A 0.052(2) 0.0434(14) 0.0402(17) 0.0072(12) 0.0286(15) 0.0207(14)
N1 0.0184(5) 0.0353(6) 0.0193(5) 0.000 0.0067(4) 0.000
C21 0.0292(5) 0.0500(6) 0.0306(5) -0.0131(5) 0.0086(4) -0.0109(5)
C22 0.0395(7) 0.1068(13) 0.0315(6) -0.0285(7) 0.0072(5) -0.0145(8)
C23 0.0325(9) 0.147(2) 0.0240(8) 0.000 0.0027(7) 0.000
N2 0.0181(5) 0.0340(6) 0.0177(4) 0.000 0.0078(4) 0.000
C31 0.0228(7) 0.0184(8) 0.0214(7) 0.0002(6) 0.0112(6) -0.0012(6)
C32 0.0212(6) 0.0329(6) 0.0245(6) 0.000 0.0125(5) 0.000
C33 0.0242(10) 0.0285(10) 0.0198(10) 0.0014(9) 0.0093(8) 0.0034(8)
C34 0.0434(11) 0.0273(9) 0.0390(11) 0.0031(8) 0.0270(9) 0.0112(8)
C35 0.0314(9) 0.0404(11) 0.0298(9) 0.0031(8) 0.0183(8) -0.0060(8)
C36 0.0400(16) 0.0319(15) 0.0240(10) 0.0063(10) 0.0139(11) 0.0066(10)
C37 0.0344(13) 0.0364(12) 0.0254(11) -0.0043(11) 0.0108(10) -0.0116(10)
C38 0.0430(12) 0.0312(10) 0.0232(9) 0.0023(8) 0.0179(9) -0.0028(9)
C39 0.0469(18) 0.0262(13) 0.0351(13) -0.0085(10) 0.0200(14) -0.0072(11)
C310 0.0501(13) 0.0393(12) 0.0275(10) -0.0064(8) 0.0215(9) -0.0021(9)

loop_
_atom_type_symbol
_atom_type_description
_atom_type_scat_dispersion_real
_atom_type_scat_dispersion_imag
_atom_type_scat_source
C C 0.0033 0.0016 'International Tables Vol C Tables 4.2.6.8 and 6.1.1.4'
H H 0.0000 0.0000 'International Tables Vol C Tables 4.2.6.8 and 6.1.1.4'
N N 0.0061 0.0033 'International Tables Vol C Tables 4.2.6.8 and 6.1.1.4'
Ga Ga 0.2307 1.6083 'International Tables Vol C Tables 4.2.6.8 and 6.1.1.4'

loop_
_geom_angle_atom_site_label_1
_geom_angle_atom_site_label_2
_geom_angle_atom_site_label_3
_geom_angle
_geom_angle_site_symmetry_1
_geom_angle_site_symmetry_3
N2 Ga1 C1 120.7(2) . 4_575
N2 Ga1 C1 120.7(2) . .
C1 Ga1 C1 118.0(4) 4_575 .
N2 Ga1 C1A 116.6(2) . .
N2 Ga1 C1A 116.6(2) . 4_575
C1A Ga1 C1A 122.2(5) . 4_575
N2 Ga1 N1 42.17(4) . .
C1 Ga1 N1 115.2(2) 4_575 .
C1 Ga1 N1 115.2(2) . .
C1A Ga1 N1 117.0(2) . .
C1A Ga1 N1 117.0(2) 4_575 .
C12 C1 C11 109.4(6) . .
C12 C1 C13 109.5(5) . .
C11 C1 C13 106.7(6) . .
C12 C1 Ga1 107.9(4) . .
C11 C1 Ga1 110.6(6) . .
C13 C1 Ga1 112.7(4) . .
C1 C11 H11A 109.5 . .
C1 C11 H11B 109.5 . .
H11A C11 H11B 109.5 . .
C1 C11 H11C 109.5 . .
H11A C11 H11C 109.5 . .
H11B C11 H11C 109.5 . .
C1 C12 H12A 109.5 . .
C1 C12 H12B 109.5 . .
H12A C12 H12B 109.5 . .
C1 C12 H12C 109.5 . .
H12A C12 H12C 109.5 . .
H12B C12 H12C 109.5 . .
C1 C13 H13A 109.5 . .
C1 C13 H13B 109.5 . .
H13A C13 H13B 109.5 . .
C1 C13 H13C 109.5 . .
H13A C13 H13C 109.5 . .
H13B C13 H13C 109.5 . .
C11A C1A C13A 109.5(6) . .
C11A C1A C12A 106.4(5) . .
C13A C1A C12A 108.2(5) . .
C11A C1A Ga1 117.5(5) . .
C13A C1A Ga1 110.7(4) . .
C12A C1A Ga1 103.9(4) . .
C1A C11A H11D 109.5 . .
C1A C11A H11E 109.5 . .
H11D C11A H11E 109.5 . .
C1A C11A H11F 109.5 . .
H11D C11A H11F 109.5 . .
H11E C11A H11F 109.5 . .
C1A C12A H12D 109.5 . .
C1A C12A H12E 109.5 . .
H12D C12A H12E 109.5 . .
C1A C12A H12F 109.5 . .
H12D C12A H12F 109.5 . .
H12E C12A H12F 109.5 . .
C1A C13A H13D 109.5 . .
C1A C13A H13E 109.5 . .
H13D C13A H13E 109.5 . .
C1A C13A H13F 109.5 . .
H13D C13A H13F 109.5 . .
H13E C13A H13F 109.5 . .
C21 N1 C21 109.97(12) 4_575 .
C21 N1 N2 115.01(7) 4_575 .
C21 N1 N2 115.01(7) . .
C21 N1 Ga1 123.31(6) 4_575 .
C21 N1 Ga1 123.30(6) . .
N2 N1 Ga1 59.41(5) . .
N1 C21 C22 109.27(11) . .
N1 C21 H21A 109.8 . .
C22 C21 H21A 109.8 . .
N1 C21 H21B 109.8 . .
C22 C21 H21B 109.8 . .
H21A C21 H21B 108.3 . .
C23 C22 C21 111.21(13) . .
C23 C22 H22A 109.4 . .
C21 C22 H22A 109.4 . .
C23 C22 H22B 109.4 . .
C21 C22 H22B 109.4 . .
H22A C22 H22B 108.0 . .
C22 C23 C22 111.12(16) 4_575 .
C22 C23 H23A 109.4 4_575 .
C22 C23 H23A 109.4 . .
C22 C23 H23B 109.4 4_575 .
C22 C23 H23B 109.4 . .
H23A C23 H23B 108.0 . .
C31 N2 C31 55.97(14) 4_575 .
C31 N2 N1 120.43(10) 4_575 .
C31 N2 N1 120.43(10) . .
C31 N2 Ga1 144.13(8) 4_575 .
C31 N2 Ga1 144.13(8) . .
N1 N2 Ga1 78.42(6) . .
N2 C31 C33 108.96(14) . .
N2 C31 C32 114.84(12) . .
C33 C31 C32 108.25(14) . .
N2 C31 H31 108.2 . .
C33 C31 H31 108.2 . .
C32 C31 H31 108.2 . .
C34 C32 C35 110.39(14) . .
C34 C32 C31 110.84(13) . .
C35 C32 C31 107.98(11) . .
C34 C32 H32 109.2 . .
C35 C32 H32 109.2 . .
C31 C32 H32 109.2 . .
C36 C33 C37 108.89(19) . .
C36 C33 C31 108.93(19) . .
C37 C33 C31 110.20(16) . .
C36 C33 H33 109.6 . .
C37 C33 H33 109.6 . .
C31 C33 H33 109.6 . .
C32 C34 C39 110.03(18) . .
C32 C34 H34A 109.7 . .
C39 C34 H34A 109.7 . .
C32 C34 H34B 109.7 . .
C39 C34 H34B 109.7 . .
H34A C34 H34B 108.2 . .
C38 C35 C32 109.07(15) . .
C38 C35 H35A 109.9 . .
C32 C35 H35A 109.9 . .
C38 C35 H35B 109.9 . .
C32 C35 H35B 109.9 . .
H35A C35 H35B 108.3 . .
C38 C36 C33 110.5(2) . .
C38 C36 H36A 109.5 . .
C33 C36 H36A 109.5 . .
C38 C36 H36B 109.5 . .
C33 C36 H36B 109.5 . .
H36A C36 H36B 108.1 . .
C33 C37 C39 109.9(2) . .
C33 C37 H37A 109.7 . .
C39 C37 H37A 109.7 . .
C33 C37 H37B 109.7 . .
C39 C37 H37B 109.7 . .
H37A C37 H37B 108.2 . .
C36 C38 C310 109.9(2) . .
C36 C38 C35 109.14(19) . .
C310 C38 C35 108.6(2) . .
C36 C38 H38 109.7 . .
C310 C38 H38 109.7 . .
C35 C38 H38 109.7 . .
C310 C39 C34 109.6(2) . .
C310 C39 C37 109.9(3) . .
C34 C39 C37 108.1(2) . .
C310 C39 H39 109.7 . .
C34 C39 H39 109.7 . .
C37 C39 H39 109.7 . .
C39 C310 C38 110.14(19) . .
C39 C310 H31A 109.6 . .
C38 C310 H31A 109.6 . .
C39 C310 H31B 109.6 . .
C38 C310 H31B 109.6 . .
H31A C310 H31B 108.1 . .

loop_
_geom_bond_atom_site_label_1
_geom_bond_atom_site_label_2
_geom_bond_distance
_geom_bond_site_symmetry_2
Ga1 N2 1.8923(10) .
Ga1 C1 1.992(8) 4_575
Ga1 C1 1.992(8) .
Ga1 C1A 2.033(7) .
Ga1 C1A 2.033(7) 4_575
Ga1 N1 2.1534(11) .
C1 C12 1.512(8) .
C1 C11 1.520(9) .
C1 C13 1.529(8) .
C11 H11A 0.9600 .
C11 H11B 0.9600 .
C11 H11C 0.9600 .
C12 H12A 0.9600 .
C12 H12B 0.9600 .
C12 H12C 0.9600 .
C13 H13A 0.9600 .
C13 H13B 0.9600 .
C13 H13C 0.9600 .
C1A C11A 1.514(8) .
C1A C13A 1.533(8) .
C1A C12A 1.544(8) .
C11A H11D 0.9600 .
C11A H11E 0.9600 .
C11A H11F 0.9600 .
C12A H12D 0.9600 .
C12A H12E 0.9600 .
C12A H12F 0.9600 .
C13A H13D 0.9600 .
C13A H13E 0.9600 .
C13A H13F 0.9600 .
N1 C21 1.4705(13) 4_575
N1 C21 1.4705(13) .
N1 N2 1.4756(15) .
C21 C22 1.5245(17) .
C21 H21A 0.9600 .
C21 H21B 0.9600 .
C22 C23 1.515(2) .
C22 H22A 0.9600 .
C22 H22B 0.9600 .
C23 C22 1.515(2) 4_575
C23 H23A 0.9600 .
C23 H23B 0.9600 .
N2 C31 1.4053(18) 4_575
N2 C31 1.4053(18) .
C31 C33 1.537(3) .
C31 C32 1.550(2) .
C31 H31 0.9800 .
C32 C34 1.503(2) .
C32 C35 1.549(2) .
C32 H32 0.9800 .
C33 C36 1.531(4) .
C33 C37 1.531(3) .
C33 H33 0.9800 .
C34 C39 1.530(4) .
C34 H34A 0.9700 .
C34 H34B 0.9700 .
C35 C38 1.537(3) .
C35 H35A 0.9700 .
C35 H35B 0.9700 .
C36 C38 1.519(3) .
C36 H36A 0.9700 .
C36 H36B 0.9700 .
C37 C39 1.538(4) .
C37 H37A 0.9700 .
C37 H37B 0.9700 .
C38 C310 1.527(3) .
C38 H38 0.9800 .
C39 C310 1.521(4) .
C39 H39 0.9800 .
C310 H31A 0.9700 .
C310 H31B 0.9700 .

loop_
_geom_torsion_atom_site_label_1
_geom_torsion_atom_site_label_2
_geom_torsion_atom_site_label_3
_geom_torsion_atom_site_label_4
_geom_torsion
_geom_torsion_site_symmetry_1
_geom_torsion_site_symmetry_4
C21 N1 C21 C22 -63.62(14) 4_575 .
N2 N1 C21 C22 164.64(10) . .
Ga1 N1 C21 C22 96.07(12) . .
N1 C21 C22 C23 57.23(15) . .
C21 C22 C23 C22 -51.5(2) . 4_575
C21 N1 N2 C31 -31.68(13) 4_575 4_575
C21 N1 N2 C31 97.62(11) . 4_575
Ga1 N1 N2 C31 -147.03(9) . 4_575
C21 N1 N2 C31 -97.62(11) 4_575 .
C21 N1 N2 C31 31.68(13) . .
Ga1 N1 N2 C31 147.03(9) . .
C21 N1 N2 Ga1 115.35(8) 4_575 .
C21 N1 N2 Ga1 -115.35(8) . .
C1 Ga1 N2 C31 32.1(3) 4_575 4_575
C1 Ga1 N2 C31 -138.5(3) . 4_575
C1A Ga1 N2 C31 -131.5(3) . 4_575
C1A Ga1 N2 C31 25.1(3) 4_575 4_575
N1 Ga1 N2 C31 126.79(15) . 4_575
C1 Ga1 N2 C31 138.5(3) 4_575 .
C1 Ga1 N2 C31 -32.1(3) . .
C1A Ga1 N2 C31 -25.1(3) . .
C1A Ga1 N2 C31 131.5(3) 4_575 .
N1 Ga1 N2 C31 -126.79(15) . .
C1 Ga1 N2 N1 -94.7(3) 4_575 .
C1 Ga1 N2 N1 94.7(3) . .
C1A Ga1 N2 N1 101.7(2) . .
C1A Ga1 N2 N1 -101.7(2) 4_575 .
C31 N2 C31 C33 82.57(13) 4_575 .
N1 N2 C31 C33 -169.24(11) . .
Ga1 N2 C31 C33 -54.7(2) . .
C31 N2 C31 C32 -39.02(15) 4_575 .
N1 N2 C31 C32 69.17(14) . .
Ga1 N2 C31 C32 -176.32(9) . .
N2 C31 C32 C34 63.52(18) . .
C33 C31 C32 C34 -58.46(17) . .
N2 C31 C32 C35 -175.45(13) . .
C33 C31 C32 C35 62.57(17) . .
N2 C31 C33 C36 172.84(16) . .
C32 C31 C33 C36 -61.6(2) . .
N2 C31 C33 C37 -67.8(2) . .
C32 C31 C33 C37 57.8(2) . .
C35 C32 C34 C39 -58.7(2) . .
C31 C32 C34 C39 60.9(2) . .
C34 C32 C35 C38 59.3(2) . .
C31 C32 C35 C38 -62.01(19) . .
C37 C33 C36 C38 -59.6(3) . .
C31 C33 C36 C38 60.6(3) . .
C36 C33 C37 C39 59.1(3) . .
C31 C33 C37 C39 -60.3(2) . .
C33 C36 C38 C310 59.3(3) . .
C33 C36 C38 C35 -59.7(3) . .
C32 C35 C38 C36 60.3(2) . .
C32 C35 C38 C310 -59.4(2) . .
C32 C34 C39 C310 59.0(3) . .
C32 C34 C39 C37 -60.8(2) . .
C33 C37 C39 C310 -59.1(3) . .
C33 C37 C39 C34 60.5(2) . .
C34 C39 C310 C38 -60.2(3) . .
C37 C39 C310 C38 58.4(3) . .
C36 C38 C310 C39 -58.5(3) . .
C35 C38 C310 C39 60.8(3) . .
